data_2105058
loop_
_publ_author_name
'Mol\<canov, Kre\<simir'
'Koji\'c-Prodi\'c, Biserka'

_publ_section_title
;
 Face-to-face stacking of quinoid rings of alkali salts of bromanilic acid
;
_journal_coeditor_code GP5046
_journal_issue 1
_journal_name_full 'Acta Crystallographica Section B'
_journal_page_first 57
_journal_page_last 65
_journal_paper_doi 10.1107/S0108768111051159
_journal_volume 68
_journal_year 2012
_chemical_formula_moiety 'C6 H8 Br2 Na2 O8'
_chemical_formula_sum 'C6 H8 Br2 Na2 O8'
_chemical_formula_weight 413.90
_space_group_IT_number 2
_symmetry_cell_setting triclinic
_symmetry_space_group_name_Hall '-P 1'
_symmetry_space_group_name_H-M 'P -1'
_cell_angle_alpha 108.113(6)
_cell_angle_beta 110.543(6)
_cell_angle_gamma 91.991(6)
_cell_formula_units_Z 2
_cell_length_a 8.0223(6)
_cell_length_b 8.6764(6)
_cell_length_c 9.9131(6)
_cell_measurement_reflns_used 2696
_cell_measurement_temperature 293(2)
_cell_measurement_theta_max 75.8786
_cell_measurement_theta_min 5.0725
_cell_volume 606.03(8)
_computing_cell_refinement
;
        CrysAlisPro, Oxford Diffraction Ltd.,
        Version 1.171.34.40 (release 27-08-2010 CrysAlis171 .NET)
        (compiled Aug 27 2010,11:50:40)
;
_computing_data_collection
;
        CrysAlisPro, Oxford Diffraction Ltd.,
        Version 1.171.34.40 (release 27-08-2010 CrysAlis171 .NET)
        (compiled Aug 27 2010,11:50:40)
;
_computing_data_reduction
;
        CrysAlisPro, Oxford Diffraction Ltd.,
        Version 1.171.34.40 (release 27-08-2010 CrysAlis171 .NET)
        (compiled Aug 27 2010,11:50:40)
;
_computing_molecular_graphics 'Ortep-3 for Windows (Farrugia, 1997)'
_computing_publication_material 'WinGX publication routines (Farrugia, 1999)'
_computing_structure_refinement 'SHELXL-97 (Sheldrick, 1997)'
_computing_structure_solution 'SHELXS-97 (Sheldrick, 1997)'
_diffrn_ambient_temperature 293(2)
_diffrn_detector_area_resol_mean 10.4323
_diffrn_measured_fraction_theta_full 0.975
_diffrn_measured_fraction_theta_max 0.975
_diffrn_measurement_device_type 'Oxford Xcalibur Nova'
_diffrn_measurement_method
;
CCD detector, \w scans
;
_diffrn_radiation_monochromator graphite
_diffrn_radiation_source 'Enhance (Cu) X-ray Source'
_diffrn_radiation_type CuK\a
_diffrn_radiation_wavelength 1.54179
_diffrn_reflns_av_R_equivalents 0.0329
_diffrn_reflns_limit_h_max 9
_diffrn_reflns_limit_h_min -10
_diffrn_reflns_limit_k_max 10
_diffrn_reflns_limit_k_min -10
_diffrn_reflns_limit_l_max 10
_diffrn_reflns_limit_l_min -12
_diffrn_reflns_number 4617
_diffrn_reflns_theta_full 76.06
_diffrn_reflns_theta_max 76.06
_diffrn_reflns_theta_min 5.08
_exptl_absorpt_coefficient_mu 9.523
_exptl_absorpt_correction_T_max 1
_exptl_absorpt_correction_T_min 0.19381
_exptl_absorpt_correction_type multi-scan
_exptl_crystal_colour red
_exptl_crystal_density_diffrn 2.268
_exptl_crystal_density_method 'not measured'
_exptl_crystal_description prism
_exptl_crystal_F_000 414
_exptl_crystal_size_max 0.25
_exptl_crystal_size_mid 0.05
_exptl_crystal_size_min 0.05
_refine_diff_density_max 0.577
_refine_diff_density_min -0.509
_refine_ls_extinction_coef 0.0021(4)
_refine_ls_extinction_expression Fc^*^=kFc[1+0.001xFc^2^\l^3^/sin(2\q)]^-1/4^
_refine_ls_extinction_method SHELXL
_refine_ls_goodness_of_fit_ref 1.031
_refine_ls_hydrogen_treatment refall
_refine_ls_matrix_type full
_refine_ls_number_parameters 196
_refine_ls_number_reflns 2459
_refine_ls_number_restraints 15
_refine_ls_restrained_S_all 1.031
_refine_ls_R_factor_gt 0.0304
_refine_ls_shift/su_max 0.001
_refine_ls_structure_factor_coef Fsqd
_refine_ls_weighting_details 'calc w=1/[\s^2^(Fo^2^)+(0.0531P)^2^+0.0514P] where P=(Fo^2^+2Fc^2^)/3'
_refine_ls_weighting_scheme calc
_refine_ls_wR_factor_ref 0.0935
_reflns_number_gt 1989
_reflns_number_total 2459
_reflns_threshold_expression >2sigma(I)
_cod_data_source_file gp5046.cif
_cod_data_source_block Na2BAx4H2O
_cod_original_cell_volume 606.03(7)
_cod_database_code 2105058
_cod_database_fobs_code 2105058

loop_
_symmetry_equiv_pos_as_xyz
'x, y, z'
'-x, -y, -z'

loop_
_atom_site_type_symbol
_atom_site_label
_atom_site_fract_x
_atom_site_fract_y
_atom_site_fract_z
_atom_site_U_iso_or_equiv
_atom_site_adp_type
_atom_site_calc_flag
_atom_site_refinement_flags
_atom_site_occupancy
Na Na1 0.79693(16) 0.53269(14) 0.68730(13) 0.0328(3) Uani d . 1
Na Na2 0.63882(17) 0.65270(15) 1.00292(13) 0.0362(3) Uani d . 1
Br Br1 0.73381(5) 1.03516(4) 0.17219(3) 0.03785(15) Uani d . 1
Br Br2 0.75597(5) 0.96537(4) 0.82555(3) 0.03585(15) Uani d . 1
O O1 0.7498(3) 0.7022(2) 0.5312(3) 0.0380(5) Uani d . 1
O O2 0.7467(4) 0.7311(3) 0.2714(3) 0.0403(6) Uani d . 1
O O3 0.7387(3) 1.2968(2) 0.4649(2) 0.0331(5) Uani d . 1
O O4 0.7663(3) 1.2728(2) 0.7332(2) 0.0342(5) Uani d . 1
O O5 1.0990(3) 0.5507(3) 0.7037(3) 0.0363(5) Uani d D 1
H H5A 1.134(6) 0.611(4) 0.654(4) 0.063(13) Uiso d D 1
H H5B 1.129(6) 0.448(3) 0.671(5) 0.076(15) Uiso d D 1
O O6 0.9278(3) 0.6716(3) 0.9812(3) 0.0424(5) Uani d D 1
H H6A 1.009(8) 0.664(7) 1.073(5) 0.17(3) Uiso d D 1
H H6B 0.973(8) 0.775(4) 0.985(7) 0.13(2) Uiso d D 1
O O7 0.6512(3) 0.3758(3) 0.9931(3) 0.0376(5) Uani d D 1
H H7A 0.678(5) 0.313(4) 0.914(3) 0.065(13) Uiso d D 1
H H7B 0.749(5) 0.391(6) 1.084(3) 0.10(2) Uiso d D 1
O O8 0.5214(3) 0.5664(3) 0.7288(2) 0.0341(5) Uani d D 1
H H8A 0.463(6) 0.644(4) 0.690(5) 0.11(2) Uiso d D 1
H H8B 0.442(5) 0.468(3) 0.684(5) 0.073(15) Uiso d D 1
C C1 0.7520(4) 0.8425(3) 0.5243(3) 0.0247(5) Uani d . 1
C C2 0.7488(4) 0.8580(3) 0.3728(3) 0.0269(6) Uani d . 1
C C3 0.7457(4) 1.0143(3) 0.3599(3) 0.0267(6) Uani d . 1
C C4 0.7463(4) 1.1570(3) 0.4757(3) 0.0237(5) Uani d . 1
C C5 0.7564(4) 1.1434(3) 0.6297(3) 0.0234(5) Uani d . 1
C C6 0.7534(4) 0.9867(3) 0.6399(3) 0.0249(5) Uani d . 1

loop_
_atom_site_aniso_label
_atom_site_aniso_U_11
_atom_site_aniso_U_22
_atom_site_aniso_U_33
_atom_site_aniso_U_12
_atom_site_aniso_U_13
_atom_site_aniso_U_23
Na1 0.0393(6) 0.0305(6) 0.0338(6) 0.0103(5) 0.0180(5) 0.0129(5)
Na2 0.0401(7) 0.0385(6) 0.0314(6) 0.0050(5) 0.0176(5) 0.0095(5)
Br1 0.0658(3) 0.0304(2) 0.0243(2) 0.00988(16) 0.02289(17) 0.01193(15)
Br2 0.0574(3) 0.0312(2) 0.0253(2) 0.00569(15) 0.01992(16) 0.01355(15)
O1 0.0648(15) 0.0193(10) 0.0336(11) 0.0110(9) 0.0201(11) 0.0122(9)
O2 0.0712(16) 0.0230(11) 0.0285(11) 0.0171(10) 0.0216(11) 0.0074(9)
O3 0.0555(13) 0.0193(9) 0.0278(10) 0.0102(9) 0.0176(10) 0.0101(8)
O4 0.0590(14) 0.0221(10) 0.0259(10) 0.0117(9) 0.0206(10) 0.0083(8)
O5 0.0386(12) 0.0337(11) 0.0414(12) 0.0093(9) 0.0183(10) 0.0154(10)
O6 0.0374(12) 0.0468(14) 0.0386(12) 0.0057(10) 0.0131(10) 0.0107(10)
O7 0.0388(12) 0.0394(12) 0.0367(11) 0.0116(10) 0.0194(10) 0.0098(10)
O8 0.0338(11) 0.0298(10) 0.0340(11) 0.0045(9) 0.0076(9) 0.0110(9)
C1 0.0328(13) 0.0212(12) 0.0201(12) 0.0073(10) 0.0100(10) 0.0071(10)
C2 0.0362(14) 0.0217(13) 0.0236(13) 0.0071(11) 0.0120(11) 0.0079(11)
C3 0.0410(15) 0.0240(13) 0.0188(12) 0.0084(11) 0.0135(11) 0.0094(11)
C4 0.0330(13) 0.0194(12) 0.0201(12) 0.0067(10) 0.0111(10) 0.0073(10)
C5 0.0298(13) 0.0220(12) 0.0192(12) 0.0075(10) 0.0093(10) 0.0078(10)
C6 0.0355(14) 0.0235(13) 0.0191(12) 0.0054(10) 0.0123(10) 0.0095(10)

loop_
_atom_type_symbol
_atom_type_description
_atom_type_scat_dispersion_real
_atom_type_scat_dispersion_imag
_atom_type_scat_source
C C 0.0181 0.0091 'International Tables Vol C Tables 4.2.6.8 and 6.1.1.4'
Br Br -0.6763 1.2805 'International Tables Vol C Tables 4.2.6.8 and 6.1.1.4'
O O 0.0492 0.0322 'International Tables Vol C Tables 4.2.6.8 and 6.1.1.4'
Na Na 0.1353 0.1239 'International Tables Vol C Tables 4.2.6.8 and 6.1.1.4'
H H 0 0 'International Tables Vol C Tables 4.2.6.8 and 6.1.1.4'

loop_
_geom_angle_atom_site_label_1
_geom_angle_atom_site_label_2
_geom_angle_atom_site_label_3
_geom_angle_site_symmetry_1
_geom_angle_site_symmetry_3
_geom_angle
Na1 O5 H5A . . 118(3)
Na1 O5 H5B . . 111(3)
Na1 O6 H6A . . 144(4)
Na1 O6 H6B . . 98(4)
Na1 O8 H8A . . 112(3)
Na1 O8 H8B . . 111(3)
Na2 Na2 Na1 2_667 . 113.25(5)
Na2 O6 Na1 . . 94.22(9)
Na2 O6 H6A . . 104(4)
Na2 O6 H6B . . 115(4)
Na2 O7 Na2 2_667 . 91.10(9)
Na2 O7 H7A 2_667 . 122(3)
Na2 O7 H7A . . 113(3)
Na2 O7 H7B 2_667 . 118(3)
Na2 O7 H7B . . 101(3)
Na2 O8 Na1 . . 99.36(8)
Na2 O8 H8A . . 114(3)
Na2 O8 H8B . . 112(3)
Br1 Na2 Na1 1_556 . 110.39(4)
Br1 Na2 Na2 1_556 2_667 134.95(6)
O1 Na1 Na2 . . 116.87(7)
O1 Na1 O4 . 1_545 154.48(9)
O1 Na1 O6 . . 118.74(9)
O1 Na1 O8 . . 94.47(9)
O1 C1 C2 . . 116.3(2)
O1 C1 C6 . . 126.2(3)
O2 Na2 Na1 1_556 . 140.84(8)
O2 Na2 Na2 1_556 2_667 86.02(8)
O2 Na2 Br1 1_556 1_556 66.49(6)
O2 Na2 O6 1_556 . 97.15(10)
O2 Na2 O7 1_556 . 87.88(9)
O2 Na2 O8 1_556 . 178.14(10)
O2 C2 C3 . . 125.1(3)
O2 C2 C1 . . 117.3(3)
O3 Na1 Na2 1_545 . 136.17(7)
O3 Na1 O1 1_545 . 89.47(8)
O3 Na1 O4 1_545 1_545 66.84(8)
O3 Na1 O6 1_545 . 150.14(9)
O3 Na1 O8 1_545 . 108.43(9)
O3 C4 C3 . . 125.3(3)
O3 C4 C5 . . 116.4(2)
O4 Na1 Na2 1_545 . 78.31(6)
O4 Na1 O6 1_545 . 86.38(9)
O4 C5 C4 . . 117.1(2)
O4 C5 C6 . . 125.9(3)
O5 Na1 Na2 . . 127.62(7)
O5 Na1 O1 . . 87.19(9)
O5 Na1 O1 . . 87.19(9)
O5 Na1 O3 . 1_545 85.15(9)
O5 Na1 O4 . 1_545 99.54(9)
O5 Na1 O6 . . 86.63(9)
O5 Na1 O8 . . 166.31(9)
O6 Na1 Na2 . . 41.10(6)
O6 Na2 Na1 . . 44.68(6)
O6 Na2 Na2 . 2_667 134.12(9)
O6 Na2 Br1 . 1_556 86.15(7)
O7 Na2 Na1 2_667 . 131.62(7)
O7 Na2 Na1 . . 84.54(7)
O7 Na2 Na2 2_667 2_667 44.85(6)
O7 Na2 Na2 . 2_667 44.05(6)
O7 Na2 Br1 2_667 1_556 96.27(7)
O7 Na2 Br1 . 1_556 153.36(8)
O7 Na2 O2 2_667 1_556 86.43(10)
O7 Na2 O6 2_667 . 176.27(10)
O7 Na2 O6 . . 90.18(9)
O7 Na2 O7 2_667 . 88.90(9)
O7 Na2 O8 2_667 . 92.10(9)
O7 Na2 O8 . . 90.95(9)
O8 Na2 Na1 . . 40.38(6)
O8 Na1 Na2 . . 40.26(6)
O8 Na1 O4 . 1_545 84.78(8)
O8 Na1 O6 . . 80.66(8)
O8 Na2 Na2 . 2_667 92.13(7)
O8 Na2 Br1 . 1_556 114.85(7)
O8 Na2 O6 . . 84.30(9)
C1 O1 Na1 . . 148.1(2)
C1 C6 Br2 . . 117.0(2)
C2 O2 Na2 . 1_554 132.6(2)
C2 C3 Br1 . . 118.3(2)
C3 Br1 Na2 . 1_554 92.02(9)
C3 C2 C1 . . 117.6(2)
C3 C4 C5 . . 118.2(2)
C4 O3 Na1 . 1_565 120.30(18)
C4 C3 Br1 . . 117.2(2)
C4 C3 C2 . . 124.4(3)
C5 O4 Na1 . 1_565 118.02(19)
C5 C6 Br2 . . 117.8(2)
C5 C6 C1 . . 125.2(3)
C6 C1 C2 . . 117.5(2)
C6 C5 C4 . . 117.0(2)
H5A O5 H5B . . 107(3)
H6B O6 H6A . . 102(3)
H7B O7 H7A . . 108(3)
H8A O8 H8B . . 108(3)

loop_
_geom_bond_atom_site_label_1
_geom_bond_atom_site_label_2
_geom_bond_site_symmetry_2
_geom_bond_distance
Na1 O3 1_545 2.382(2)
Na1 O4 1_545 2.456(2)
Na1 O5 . 2.368(3)
Na1 O6 . 2.574(3)
Na1 O8 . 2.397(3)
Na2 Na2 2_667 3.375(2)
Na2 Br1 1_556 3.1421(12)
Na2 O2 1_556 2.348(2)
Na2 O6 . 2.407(3)
Na2 O7 2_667 2.347(3)
Na2 O7 . 2.381(3)
Na2 O8 . 2.392(2)
Br1 Na2 1_554 3.1421(12)
Br1 C3 . 1.895(3)
Br2 C6 . 1.899(3)
O1 Na1 . 2.396(2)
O1 C1 . 1.240(4)
O2 Na2 1_554 2.348(2)
O2 C2 . 1.233(3)
O3 Na1 1_565 2.382(2)
O3 C4 . 1.252(3)
O4 Na1 1_565 2.456(2)
O4 C5 . 1.241(3)
O5 H5A . 0.921(19)
O5 H5B . 0.918(18)
O6 H6A . 0.94(2)
O6 H6B . 0.935(19)
O7 Na2 2_667 2.347(3)
O7 H7A . 0.908(18)
O7 H7B . 0.929(19)
O8 H8A . 0.938(14)
O8 H8B . 0.928(14)

loop_
_geom_torsion_atom_site_label_1
_geom_torsion_atom_site_label_2
_geom_torsion_atom_site_label_3
_geom_torsion_atom_site_label_4
_geom_torsion_site_symmetry_1
_geom_torsion_site_symmetry_4
_geom_torsion
Na1 Na2 O7 Na2 . 2_667 -132.00(8)
Na1 O1 C1 C6 . . -17.3(6)
Na1 O1 C1 C2 . . 164.1(3)
Na1 O3 C4 C3 1_565 . -168.4(2)
Na1 O3 C4 C5 1_565 . 11.9(3)
Na1 O4 C5 C4 1_565 . -5.6(3)
Na1 O4 C5 C6 1_565 . 174.5(2)
Na2 Na2 Na1 O1 2_667 . 126.13(9)
Na2 Na2 Na1 O3 2_667 1_545 5.28(13)
Na2 Na2 Na1 O4 2_667 1_545 -32.03(8)
Na2 Na2 Na1 O5 2_667 . -125.15(9)
Na2 Na2 Na1 O6 2_667 . -130.02(12)
Na2 Na2 Na1 O8 2_667 . 63.73(10)
Na2 Na2 O6 Na1 2_667 . 78.54(13)
Na2 Na2 O8 Na1 2_667 . -124.47(8)
Na2 Br1 C3 C2 1_554 . 12.5(2)
Na2 Br1 C3 C4 1_554 . -166.0(2)
Na2 O2 C2 C1 1_554 . 153.8(2)
Na2 O2 C2 C3 1_554 . -25.2(5)
Br1 Na2 Na1 O1 1_556 . -42.38(9)
Br1 Na2 Na1 O3 1_556 1_545 -163.23(9)
Br1 Na2 Na1 O4 1_556 1_545 159.46(7)
Br1 Na2 Na1 O5 1_556 . 66.35(9)
Br1 Na2 Na1 O6 1_556 . 61.47(10)
Br1 Na2 Na1 O8 1_556 . -104.78(9)
Br1 Na2 O6 Na1 1_556 . -124.37(7)
Br1 Na2 O7 Na2 1_556 2_667 101.84(16)
Br1 Na2 O8 Na1 1_556 . 92.75(8)
Br1 C3 C2 C1 . . -178.00(19)
Br1 C3 C2 O2 . . 1.0(4)
Br2 C6 C1 O1 . . 1.1(4)
Br2 C6 C1 C2 . . 179.63(19)
O1 C1 C2 O2 . . -1.0(4)
O1 C1 C2 C3 . . 178.1(3)
O1 Na1 O6 Na2 . . 98.94(11)
O1 Na1 O8 Na2 . . -127.54(9)
O2 Na2 Na1 O1 1_556 . -119.80(13)
O2 Na2 Na1 O5 1_556 . -11.08(15)
O2 Na2 Na1 O3 1_556 1_545 119.35(14)
O2 Na2 Na1 O4 1_556 1_545 82.03(13)
O2 Na2 Na1 O6 1_556 . -15.96(14)
O2 Na2 Na1 O8 1_556 . 177.79(15)
O2 Na2 O6 Na1 1_556 . 169.92(9)
O2 Na2 O7 Na2 1_556 2_667 86.47(10)
O2 Na2 O8 Na1 1_556 . -132(3)
O3 Na1 O6 Na2 1_545 . -101.96(19)
O3 Na1 O8 Na2 1_545 . 141.53(9)
O3 C4 C3 Br1 . . 0.4(4)
O3 C4 C3 C2 . . -178.0(3)
O4 Na1 O6 Na2 1_545 . -76.34(10)
O4 Na1 O8 Na2 1_545 . 78.07(9)
O4 C5 C4 O3 . . -3.9(4)
O4 C5 C4 C3 . . 176.4(3)
O4 C5 C6 Br2 . . 2.4(4)
O4 C5 C6 C1 . . -176.4(3)
O5 Na1 O6 Na2 . . -176.13(10)
O5 Na1 O8 Na2 . . -31.1(4)
O6 Na1 O8 Na2 . . -9.11(9)
O6 Na2 Na1 O1 . . -103.84(12)
O6 Na2 Na1 O3 . 1_545 135.30(14)
O6 Na2 Na1 O4 . 1_545 97.99(11)
O6 Na2 Na1 O5 . . 4.88(12)
O6 Na2 Na1 O8 . . -166.25(13)
O6 Na2 O7 Na2 . 2_667 -176.39(10)
O6 Na2 O8 Na1 . . 9.67(9)
O7 Na2 Na1 O1 2_667 . 76.70(13)
O7 Na2 Na1 O1 . . 160.35(10)
O7 Na2 Na1 O3 2_667 1_545 -44.15(15)
O7 Na2 Na1 O3 . 1_545 39.49(12)
O7 Na2 Na1 O4 2_667 1_545 -81.46(12)
O7 Na2 Na1 O4 . 1_545 2.18(9)
O7 Na2 Na1 O5 2_667 . -174.58(12)
O7 Na2 Na1 O5 . . -90.93(10)
O7 Na2 Na1 O6 2_667 . -179.45(14)
O7 Na2 Na1 O6 . . -95.81(11)
O7 Na2 Na1 O8 2_667 . 14.30(12)
O7 Na2 Na1 O8 . . 97.94(11)
O7 Na2 O6 Na1 2_667 . 6.3(17)
O7 Na2 O6 Na1 . . 82.04(9)
O7 Na2 O7 Na2 2_667 2_667 0
O7 Na2 O8 Na1 2_667 . -169.35(9)
O7 Na2 O8 Na1 . . -80.42(9)
O8 Na1 O6 Na2 . . 8.96(8)
O8 Na2 Na1 O1 . . 62.41(11)
O8 Na2 Na1 O3 . 1_545 -58.45(13)
O8 Na2 Na1 O4 . 1_545 -95.76(11)
O8 Na2 Na1 O5 . . 171.13(13)
O8 Na2 Na1 O6 . . 166.25(13)
O8 Na2 O6 Na1 . . -8.90(8)
O8 Na2 O7 Na2 . 2_667 -92.08(9)
C1 O1 Na1 O5 . . -90.1(4)
C1 O1 Na1 O3 . 1_545 -175.3(4)
C1 O1 Na1 O8 . . 76.3(4)
C1 O1 Na1 O4 . 1_545 163.5(4)
C1 O1 Na1 O6 . . -5.5(5)
C1 O1 Na1 Na2 . . 41.2(5)
C4 C3 C2 O2 . . 179.3(3)
C4 C3 C2 C1 . . 0.4(5)
C4 C5 C6 Br2 . . -177.53(18)
C4 C5 C6 C1 . . 3.7(4)
C5 C4 C3 Br1 . . -179.83(19)
C5 C4 C3 C2 . . 1.8(5)
C6 C1 C2 O2 . . -179.7(3)
C6 C1 C2 C3 . . -0.6(4)
C5 C6 C1 O1 . . 179.8(3)
C5 C6 C1 C2 . . -1.6(4)
C6 C5 C4 O3 . . 176.0(3)
C6 C5 C4 C3 . . -3.7(4)
